data_4504925
loop_
_publ_author_name
'Lu, Jing'
'Zhao, Kui'
'Fang, Qian-Rong'
'Xu, Ji-Qing'
'Yu, Jie-Hui'
'Zhang, Xiao'
'Bie, Hai-Ying'
'Wang, Tie-Gang'

_publ_section_title
;
 Synthesis and Characterization of Four Novel Supramolecular Compounds
 Based on Metal Zinc and Cadmium
;
_journal_issue 3
_journal_name_full 'Crystal Growth &amp; Design'
_journal_page_first 1091
_journal_paper_doi 10.1021/cg049637a
_journal_volume 5
_journal_year 2005
_chemical_formula_moiety 'C2 H2 Cd2 O6'
_chemical_formula_sum 'C2 H2 Cd2 O6'
_chemical_formula_weight 346.84
_chemical_melting_point ?
_chemical_name_systematic
; 
 ? 
;
_space_group_IT_number 14
_symmetry_cell_setting monoclinic
_symmetry_space_group_name_Hall '-P 2yn'
_symmetry_space_group_name_H-M 'P 1 21/n 1'
_atom_sites_solution_hydrogens geom
_atom_sites_solution_primary direct
_atom_sites_solution_secondary difmap
_audit_creation_method SHELXL-97
_cell_angle_alpha 90.00
_cell_angle_beta 92.885(2)
_cell_angle_gamma 90.00
_cell_formula_units_Z 4
_cell_length_a 7.3915(6)
_cell_length_b 5.9789(5)
_cell_length_c 12.3309(6)
_cell_measurement_temperature 293(2)
_cell_measurement_theta_max 24.99
_cell_measurement_theta_min 3.29
_cell_volume 544.25(7)
_computing_cell_refinement 'Bruker SMART'
_computing_data_collection 'Bruker SMART'
_computing_data_reduction 'Bruker SAINT'
_computing_molecular_graphics SHELXP-97
_computing_publication_material SHELXTL
_computing_structure_refinement 'SHELXL-97 (Sheldrick, 1997)'
_computing_structure_solution 'SHELXS-97 (Sheldrick, 1990)'
_diffrn_ambient_temperature 293(2)
_diffrn_measured_fraction_theta_full 0.968
_diffrn_measured_fraction_theta_max 0.968
_diffrn_measurement_device_type 'CCD area detector'
_diffrn_measurement_method 'phi and omega scans'
_diffrn_radiation_monochromator graphite
_diffrn_radiation_source 'fine-focus sealed tube'
_diffrn_radiation_type MoK\a
_diffrn_radiation_wavelength 0.71073
_diffrn_reflns_av_R_equivalents 0.0486
_diffrn_reflns_av_sigmaI/netI 0.0337
_diffrn_reflns_limit_h_max 8
_diffrn_reflns_limit_h_min -8
_diffrn_reflns_limit_k_max 7
_diffrn_reflns_limit_k_min -3
_diffrn_reflns_limit_l_max 14
_diffrn_reflns_limit_l_min -14
_diffrn_reflns_number 2731
_diffrn_reflns_theta_full 24.99
_diffrn_reflns_theta_max 24.99
_diffrn_reflns_theta_min 3.29
_diffrn_standards_decay_% none
_diffrn_standards_interval_count none
_diffrn_standards_interval_time none
_diffrn_standards_number none
_exptl_absorpt_coefficient_mu 7.775
_exptl_absorpt_correction_T_max 0.6554
_exptl_absorpt_correction_T_min 0.3360
_exptl_absorpt_correction_type empirical
_exptl_absorpt_process_details SADABS
_exptl_crystal_colour colorless
_exptl_crystal_density_diffrn 4.233
_exptl_crystal_density_meas ?
_exptl_crystal_density_method 'not measured'
_exptl_crystal_description block
_exptl_crystal_F_000 632
_exptl_crystal_size_max 0.45
_exptl_crystal_size_mid 0.35
_exptl_crystal_size_min 0.35
_refine_diff_density_max 0.865
_refine_diff_density_min -1.459
_refine_diff_density_rms 0.217
_refine_ls_extinction_coef 0.043(8)
_refine_ls_extinction_expression Fc^*^=kFc[1+0.001xFc^2^\l^3^/sin(2\q)]^-1/4^
_refine_ls_extinction_method SHELXL
_refine_ls_goodness_of_fit_ref 1.189
_refine_ls_hydrogen_treatment mixed
_refine_ls_matrix_type full
_refine_ls_number_parameters 92
_refine_ls_number_reflns 927
_refine_ls_number_restraints 1
_refine_ls_restrained_S_all 5.607
_refine_ls_R_factor_all 0.0287
_refine_ls_R_factor_gt 0.0262
_refine_ls_shift/su_max 0.000
_refine_ls_shift/su_mean 0.000
_refine_ls_structure_factor_coef Fsqd
_refine_ls_weighting_details 'calc w=1/[\s^2^(Fo^2^)+(0.0281P)^2^+0.3155P] where P=(Fo^2^+2Fc^2^)/3'
_refine_ls_weighting_scheme calc
_refine_ls_wR_factor_gt 0.0572
_refine_ls_wR_factor_ref 0.0585
_reflns_number_gt 834
_reflns_number_total 927
_reflns_threshold_expression >2sigma(I)
_cod_data_source_file cg049637asi20041026_031323.cif
_cod_data_source_block compound_4
_cod_depositor_comments
;
The following automatic conversions were performed:

'_chemical_melting_point' value 'not measured' was changed to '?' -
the value is undefined or not given.

'_symmetry_cell_setting' value
'Monoclinic' changed to 'monoclinic' according to
/home/saulius/struct/CIF-dictionaries/cif_core.dic dictionary named
'cif_core.dic' version 2.4.1 from
2010-06-29.

'_exptl_absorpt_correction_type' value 'Empirical'
changed to 'empirical' according to
/home/saulius/struct/CIF-dictionaries/cif_core.dic dictionary named
'cif_core.dic' version 2.4.1 from 2010-06-29.

Automatic conversion script
Id: cif_fix_values 1715 2011-07-08 13:25:40Z adriana 

The following automatic conversions were performed:

'_exptl_crystal_density_meas' value 'none' was changed to '?' - the
value is perceived as not measured.

Automatic conversion script
Id: cif_fix_values 3008 2015-01-20 13:52:24Z robertas 
;
_cod_original_sg_symbol_H-M P2(1)/n
_cod_database_code 4504925

loop_
_symmetry_equiv_pos_as_xyz
'x, y, z'
'-x+1/2, y+1/2, -z+1/2'
'-x, -y, -z'
'x-1/2, -y-1/2, z-1/2'

loop_
_atom_site_label
_atom_site_type_symbol
_atom_site_fract_x
_atom_site_fract_y
_atom_site_fract_z
_atom_site_U_iso_or_equiv
_atom_site_adp_type
_atom_site_occupancy
_atom_site_symmetry_multiplicity
_atom_site_calc_flag
_atom_site_refinement_flags
Cd1 Cd 0.27389(18) 0.2658(2) -0.16489(12) 0.0141(9) Uani 1 1 d .
Cd2 Cd 0.01535(18) 0.2278(3) 0.08694(12) 0.0140(9) Uani 1 1 d D
O1 O 0.4672(15) 0.544(2) -0.2313(10) 0.021(3) Uani 1 1 d D
O2 O 0.558(2) 0.271(2) -0.0626(14) 0.020(4) Uani 1 1 d .
O3 O 0.706(2) 0.761(2) -0.1892(15) 0.020(4) Uani 1 1 d .
O4 O 0.8160(16) 0.460(2) -0.0328(10) 0.020(3) Uani 1 1 d .
O5 O 0.1807(15) 0.042(2) -0.0388(9) 0.015(3) Uani 1 1 d .
O6 O -0.0917(15) 0.454(2) 0.2143(9) 0.016(3) Uani 1 1 d .
C1 C 0.665(2) 0.426(3) -0.0822(14) 0.015(4) Uani 1 1 d .
C2 C 0.610(2) 0.593(3) -0.1756(14) 0.015(4) Uani 1 1 d .

loop_
_atom_site_aniso_label
_atom_site_aniso_U_11
_atom_site_aniso_U_22
_atom_site_aniso_U_33
_atom_site_aniso_U_23
_atom_site_aniso_U_13
_atom_site_aniso_U_12
Cd1 0.0147(11) 0.0119(12) 0.0156(12) 0.0015(5) -0.0002(7) -0.0012(4)
Cd2 0.0140(11) 0.0127(12) 0.0151(12) -0.0021(5) -0.0001(7) -0.0018(4)
O1 0.015(6) 0.021(8) 0.027(7) 0.006(6) -0.009(5) -0.003(5)
O2 0.016(8) 0.020(8) 0.023(9) 0.006(5) -0.005(6) -0.007(5)
O3 0.018(8) 0.017(8) 0.023(9) 0.006(5) -0.006(6) -0.004(5)
O4 0.016(6) 0.023(8) 0.022(7) 0.007(6) -0.006(5) -0.005(5)
O5 0.016(6) 0.014(7) 0.015(6) 0.002(5) 0.000(5) -0.002(5)
O6 0.018(6) 0.014(8) 0.017(7) -0.003(5) 0.001(5) 0.000(5)
C1 0.011(8) 0.017(10) 0.017(9) -0.004(7) 0.000(7) 0.000(7)
C2 0.014(8) 0.011(10) 0.021(9) -0.003(8) 0.002(7) 0.000(7)

loop_
_atom_type_symbol
_atom_type_description
_atom_type_scat_dispersion_real
_atom_type_scat_dispersion_imag
_atom_type_scat_source
C C 0.0033 0.0016 'International Tables Vol C Tables 4.2.6.8 and 6.1.1.4'
H H 0.0000 0.0000 'International Tables Vol C Tables 4.2.6.8 and 6.1.1.4'
O O 0.0106 0.0060 'International Tables Vol C Tables 4.2.6.8 and 6.1.1.4'
Cd Cd -0.8075 1.2024 'International Tables Vol C Tables 4.2.6.8 and 6.1.1.4'

loop_
_geom_angle_atom_site_label_1
_geom_angle_atom_site_label_2
_geom_angle_atom_site_label_3
_geom_angle
_geom_angle_site_symmetry_1
_geom_angle_site_symmetry_3
O5 Cd1 O6 116.7(4) . 3_565
O5 Cd1 O6 106.1(5) . 4_665
O6 Cd1 O6 122.8(2) 3_565 4_665
O5 Cd1 O1 153.3(4) . .
O6 Cd1 O1 75.1(4) 3_565 .
O6 Cd1 O1 83.5(5) 4_665 .
O5 Cd1 O2 86.1(5) . .
O6 Cd1 O2 129.8(5) 3_565 .
O6 Cd1 O2 87.2(5) 4_665 .
O1 Cd1 O2 69.2(4) . .
O5 Cd1 O1 78.4(4) . 2_544
O6 Cd1 O1 81.6(4) 3_565 2_544
O6 Cd1 O1 71.4(4) 4_665 2_544
O1 Cd1 O1 128.2(2) . 2_544
O2 Cd1 O1 148.6(4) . 2_544
O5 Cd2 O6 112.0(4) 3 .
O5 Cd2 O5 80.3(4) 3 .
O6 Cd2 O5 167.7(4) . .
O5 Cd2 O3 134.6(4) 3 3_665
O6 Cd2 O3 86.4(5) . 3_665
O5 Cd2 O3 84.0(5) . 3_665
O5 Cd2 O4 147.4(4) 3 3_665
O6 Cd2 O4 86.0(4) . 3_665
O5 Cd2 O4 83.5(4) . 3_665
O3 Cd2 O4 70.7(4) 3_665 3_665
O5 Cd2 O4 83.4(4) 3 1_455
O6 Cd2 O4 81.9(4) . 1_455
O5 Cd2 O4 100.9(5) . 1_455
O3 Cd2 O4 141.6(4) 3_665 1_455
O4 Cd2 O4 72.1(4) 3_665 1_455
O5 Cd2 Cd2 41.0(3) 3 3
O6 Cd2 Cd2 153.0(3) . 3
O5 Cd2 Cd2 39.3(3) . 3
O3 Cd2 Cd2 112.4(4) 3_665 3
O4 Cd2 Cd2 117.8(3) 3_665 3
O4 Cd2 Cd2 93.0(3) 1_455 3
C2 O1 Cd1 118.4(11) . .
C2 O1 Cd1 134.8(12) . 2_554
Cd1 O1 Cd1 97.0(4) . 2_554
C1 O2 Cd1 117.1(12) . .
C2 O3 Cd2 116.1(12) . 3_665
C1 O4 Cd2 117.2(11) . 3_665
C1 O4 Cd2 133.5(12) . 1_655
Cd2 O4 Cd2 107.9(4) 3_665 1_655
Cd1 O5 Cd2 118.5(5) . 3
Cd1 O5 Cd2 112.2(5) . .
Cd2 O5 Cd2 99.7(4) 3 .
Cd1 O6 Cd2 119.6(5) 3_565 .
Cd1 O6 Cd1 109.9(4) 3_565 4_566
Cd2 O6 Cd1 107.0(5) . 4_566
O2 C1 O4 125.5(17) . .
O2 C1 C2 117.9(15) . .
O4 C1 C2 116.6(15) . .
O3 C2 O1 125.4(17) . .
O3 C2 C1 118.8(16) . .
O1 C2 C1 115.8(15) . .

loop_
_geom_bond_atom_site_label_1
_geom_bond_atom_site_label_2
_geom_bond_distance
_geom_bond_site_symmetry_2
Cd1 O5 2.190(12) .
Cd1 O6 2.215(12) 3_565
Cd1 O6 2.255(12) 4_665
Cd1 O1 2.365(12) .
Cd1 O2 2.393(16) .
Cd1 O1 2.519(12) 2_544
Cd2 O5 2.227(12) 3
Cd2 O6 2.247(12) .
Cd2 O5 2.308(12) .
Cd2 O3 2.360(16) 3_665
Cd2 O4 2.361(12) 3_665
Cd2 O4 2.461(12) 1_455
Cd2 Cd2 3.467(3) 3
O1 C2 1.26(2) .
O1 Cd1 2.519(12) 2_554
O2 C1 1.25(2) .
O3 C2 1.25(2) .
O3 Cd2 2.360(16) 3_665
O4 C1 1.26(2) .
O4 Cd2 2.361(12) 3_665
O4 Cd2 2.461(12) 1_655
O5 Cd2 2.227(12) 3
O6 Cd1 2.215(12) 3_565
O6 Cd1 2.255(12) 4_566
C1 C2 1.56(3) .
